data_2014171
loop_
_publ_author_name
'F\'abry, Jan'
'Du\<sek, Michal'
'Fejfarov\'a, Karla'
'Krupkov\'a, Radmila'
'Van\<ek, P\<remysl'
'N\<emec, Ivan'

_publ_section_title
;
 Two phases of bis(tetraethylammonium)
 di-\m-chloro-bis[dichloropalladium(II)]
;
_journal_issue 9
_journal_name_full 'Acta Crystallographica Section C'
_journal_page_first m426
_journal_page_last m430
_journal_paper_doi 10.1107/S0108270104016725
_journal_volume 60
_journal_year 2004
_chemical_formula_iupac '(C8 H20 N)2 [Pd2 Cl6]'
_chemical_formula_moiety '2C8 H20 N + , Cl6 Pd2 2-'
_chemical_formula_sum 'C16 H40 Cl6 N2 Pd2'
_chemical_formula_weight 686.04
_chemical_name_systematic
;
bis(tetraethylammonium) di-\m-chloro-bis[dichloropalladium(II)]
;
_space_group_IT_number 71
_symmetry_cell_setting orthorhombic
_symmetry_space_group_name_Hall '-I 2 2'
_symmetry_space_group_name_H-M 'I m m m'
_atom_sites_solution_hydrogens difmap
_atom_sites_solution_primary direct
_atom_sites_solution_secondary difmap
_audit_creation_method
;
  machine and manual editing
;
_cell_angle_alpha 90.00
_cell_angle_beta 90.00
_cell_angle_gamma 90.00
_cell_formula_units_Z 2
_cell_length_a 8.7922(12)
_cell_length_b 12.3094(16)
_cell_length_c 13.2806(19)
_cell_measurement_reflns_used 30
_cell_measurement_temperature 292(2)
_cell_measurement_theta_max 14.01
_cell_measurement_theta_min 5.70
_cell_volume 1437.3(3)
_computing_cell_refinement KM4B8
_computing_data_collection 'KM4B8 (Ga\/ldecki et al., 1997)'
_computing_data_reduction 'JANA2000 (Pet\<r\'i\<cek & Du\<sek, 2000)'
_computing_molecular_graphics 'ORTEP-3 for Windows (Farrugia, 1997)'
_computing_publication_material JANA2000
_computing_structure_refinement JANA2000
_computing_structure_solution 'SIR97 (Altomare et al., 1999)'
_diffrn_ambient_temperature 292(2)
_diffrn_measured_fraction_theta_full 1.000
_diffrn_measured_fraction_theta_max 1.000
_diffrn_measurement_device_type 'Kuma XCalibur'
_diffrn_measurement_method \w/2\q
_diffrn_radiation_monochromator graphite
_diffrn_radiation_source 'fine-focus sealed tube'
_diffrn_radiation_type MoK\a
_diffrn_radiation_wavelength 0.71069
_diffrn_reflns_av_R_equivalents 0.0287
_diffrn_reflns_av_sigmaI/netI 0.0099
_diffrn_reflns_limit_h_max 11
_diffrn_reflns_limit_h_min -11
_diffrn_reflns_limit_k_max 15
_diffrn_reflns_limit_k_min -15
_diffrn_reflns_limit_l_max 16
_diffrn_reflns_limit_l_min -16
_diffrn_reflns_number 6309
_diffrn_reflns_theta_full 27.00
_diffrn_reflns_theta_max 27.00
_diffrn_reflns_theta_min 2.26
_diffrn_standards_decay_% 2.8
_diffrn_standards_interval_count 100
_diffrn_standards_number 3
_exptl_absorpt_coefficient_mu 1.814
_exptl_absorpt_correction_T_max 0.7370
_exptl_absorpt_correction_T_min 0.6756
_exptl_absorpt_correction_type gaussian
_exptl_absorpt_process_details 'JANA2000 (Pet\<r\'i\<cek & Du\<sek, 2000)'
_exptl_crystal_colour red
_exptl_crystal_density_diffrn 1.585
_exptl_crystal_density_meas ?
_exptl_crystal_density_method 'not measured'
_exptl_crystal_description 'plate with a trigonal base'
_exptl_crystal_F_000 688
_exptl_crystal_size_max 0.240
_exptl_crystal_size_mid 0.180
_exptl_crystal_size_min 0.120
_refine_diff_density_max 0.40
_refine_diff_density_min -0.24
_refine_ls_extinction_method none
_refine_ls_goodness_of_fit_ref 1.61
_refine_ls_hydrogen_treatment constr
_refine_ls_matrix_type full
_refine_ls_number_constraints 22
_refine_ls_number_parameters 43
_refine_ls_number_reflns 919
_refine_ls_number_restraints 0
_refine_ls_R_factor_all 0.0459
_refine_ls_R_factor_gt 0.0250
_refine_ls_shift/su_max 0.0015
_refine_ls_shift/su_mean 0.0003
_refine_ls_structure_factor_coef Fsqd
_refine_ls_weighting_details 'w = 1/[\s^2^(I)+0.0009I^2^]'
_refine_ls_weighting_scheme sigma
_refine_ls_wR_factor_gt 0.0642
_refine_ls_wR_factor_ref 0.0728
_reflns_number_gt 668
_reflns_number_total 919
_reflns_threshold_expression I>3\s(I)
_cod_data_source_file gd1325.cif
_cod_data_source_block I
_cod_depositor_comments
;
The following automatic conversions were performed:

'_exptl_absorpt_correction_type' value 'Gaussian' changed to
'gaussian' according to
/home/saulius/struct/CIF-dictionaries/cif_core.dic dictionary named
'cif_core.dic' version 2.4.1 from 2010-06-29.

Automatic conversion script
Id: cif_fix_values 1715 2011-07-08 13:25:40Z adriana 

The following automatic conversions were performed:

'_exptl_crystal_density_meas' value 'not measured' was changed to '?'
- the value is perceived as not measured.

Automatic conversion script
Id: cif_fix_values 3008 2015-01-20 13:52:24Z robertas 
;
_cod_database_code 2014171

loop_
_symmetry_equiv_pos_site_id
_symmetry_equiv_pos_as_xyz
1 x,y,z
2 x,y,-z
3 -x,y,z
4 -x,y,-z
5 -x,-y,-z
6 -x,-y,z
7 x,-y,-z
8 x,-y,z
9 1/2+x,1/2+y,1/2+z
10 1/2+x,1/2+y,1/2-z
11 1/2-x,1/2+y,1/2+z
12 1/2-x,1/2+y,1/2-z
13 1/2-x,1/2-y,1/2-z
14 1/2-x,1/2-y,1/2+z
15 1/2+x,1/2-y,1/2-z
16 1/2+x,1/2-y,1/2+z

loop_
_atom_site_label
_atom_site_fract_x
_atom_site_fract_y
_atom_site_fract_z
_atom_site_U_iso_or_equiv
_atom_site_adp_type
_atom_site_calc_flag
_atom_site_refinement_flags
_atom_site_occupancy
_atom_site_disorder_assembly
_atom_site_disorder_group
_atom_site_type_symbol
Pd 0.5 0.36236(3) 0.5 0.06391(15) Uani d . 1 . . Pd
N 0.5 0.0 0.7478(3) 0.0687(14) Uani d . 1 . . N
C1 0.3631(5) 0.0 0.6782(4) 0.0956(18) Uani d . 1 . . C
C2 0.5 0.0980(3) 0.8170(3) 0.0792(13) Uani d . 1 . . C
C3 0.2123(6) 0.0 0.7272(5) 0.134(3) Uani d . 1 . . C
C4 0.5 0.2067(3) 0.7671(4) 0.102(2) Uani d . 1 . . C
Cl1 0.68081(16) 0.5 0.5 0.0823(5) Uani d . 1 . . Cl
Cl2 0.31118(14) 0.23685(9) 0.5 0.0987(4) Uani d . 1 . . Cl
H11 0.3699 -0.0604 0.6328 0.1147 Uiso d . 1 . . H
H12 0.5846 0.0933 0.8625 0.0951 Uiso d . 1 . . H
H13 0.1335 0.0 0.6761 0.1607 Uiso d . 1 . . H
H23 0.2022 -0.0643 0.7688 0.1607 Uiso d . 1 . . H
H14 0.5 0.2632 0.8179 0.123 Uiso d . 1 . . H
H24 0.5901 0.2137 0.7254 0.123 Uiso d . 1 . . H

loop_
_atom_site_aniso_label
_atom_site_aniso_U_11
_atom_site_aniso_U_22
_atom_site_aniso_U_33
_atom_site_aniso_U_12
_atom_site_aniso_U_13
_atom_site_aniso_U_23
_atom_site_aniso_type_symbol
Pd 0.0761(3) 0.0616(2) 0.0540(2) 0.0 0.0 0.0 Pd
N 0.070(3) 0.064(2) 0.072(2) 0.0 0.0 0.0 N
C1 0.107(4) 0.083(3) 0.096(3) 0.0 -0.028(3) 0.0 C
C2 0.078(2) 0.081(2) 0.079(2) 0.0 0.0 -0.009(2) C
C3 0.080(3) 0.145(5) 0.176(6) 0.0 -0.042(4) 0.0 C
C4 0.117(4) 0.073(2) 0.118(4) 0.0 0.0 -0.014(3) C
Cl1 0.0680(8) 0.0738(8) 0.1052(10) 0.0 0.0 0.0 Cl
Cl2 0.1043(8) 0.0755(7) 0.1165(8) -0.0215(6) 0.0 0.0 Cl

loop_
_atom_type_symbol
_atom_type_scat_dispersion_real
_atom_type_scat_dispersion_imag
_atom_type_scat_source
C 0.003 0.002 'International Tables Vol C Tables  4.2.6.8 and 6.1.1.4'
H 0.000 0.000 'International Tables Vol C Tables  4.2.6.8 and 6.1.1.4'
Cl 0.148 0.159 'International Tables Vol C Tables  4.2.6.8 and 6.1.1.4'
N 0.006 0.003 'International Tables Vol C Tables  4.2.6.8 and 6.1.1.4'
Pd -0.999 1.007 'International Tables Vol C Tables  4.2.6.8 and 6.1.1.4'

loop_
_geom_angle_atom_site_label_1
_geom_angle_atom_site_label_2
_geom_angle_atom_site_label_3
_geom_angle_site_symmetry_1
_geom_angle_site_symmetry_3
_geom_angle
_geom_angle_publ_flag
Cl1 Pd Cl1 . 5_666 86.35(4) no
Cl1 Pd Cl2 . . 176.12(4) no
Cl1 Pd Cl2 . 3_655 89.77(4) no
Cl1 Pd Cl1 5_666 . 86.35(4) no
Cl1 Pd Cl2 5_666 . 89.77(4) no
Cl1 Pd Cl2 5_666 3_655 176.12(4) no
Cl2 Pd Cl2 . 3_655 94.12(4) no
Cl2 Pd Cl2 3_655 . 94.12(4) no
C1 N C1 . 6_655 105.0(3) no
C1 N C2 . . 111.66(11) no
C1 N C2 . 6_655 111.66(11) no
C1 N C1 6_655 . 105.0(3) no
C1 N C2 6_655 . 111.66(11) no
C1 N C2 6_655 6_655 111.66(11) no
C2 N C2 . 6_655 105.3(3) no
C2 N C2 6_655 . 105.3(3) no
N C1 C3 . . 116.4(4) no
N C2 C4 . . 116.4(3) no
H11 C1 H11 . 8_555 101.5 no
H12 C2 H12 . 3_655 101.6 no
H13 C3 H23 . . 109.5 no
H13 C3 H23 . 8_555 109.5 no
H23 C3 H23 . 8_555 109.5 no
H14 C4 H24 . . 109.5 no
H14 C4 H24 . 3_655 109.5 no
H24 C4 H24 . 3_655 109.5 no

loop_
_geom_bond_atom_site_label_1
_geom_bond_atom_site_label_2
_geom_bond_site_symmetry_1
_geom_bond_site_symmetry_2
_geom_bond_distance
_geom_bond_publ_flag
Pd Cl1 . . 2.3233(9) yes
Pd Cl1 . 5_666 2.3233(9) no
Pd Cl2 . . 2.2679(11) yes
Pd Cl2 . 3_655 2.2679(11) no
N C1 . . 1.518(5) yes
N C1 . 6_655 1.518(5) no
N C2 . . 1.517(4) yes
N C2 . 6_655 1.517(4) no
C1 C3 . . 1.473(7) yes
C2 C4 . . 1.495(6) yes
C1 H11 . . 0.960 no
C1 H11 . 8_555 0.960 no
C2 H12 . . 0.960 no
C2 H12 . 3_655 0.960 no
C3 H13 . . 0.970 no
C3 H23 . . 0.970 no
C3 H23 . 8_555 0.970 no
C4 H14 . . 0.970 no
C4 H24 . . 0.970 no
C4 H24 . 3_655 0.970 no

loop_
_geom_hbond_atom_site_label_D
_geom_hbond_atom_site_label_H
_geom_hbond_atom_site_label_A
_geom_hbond_site_symmetry_A
_geom_hbond_distance_DH
_geom_hbond_distance_HA
_geom_hbond_distance_DA
_geom_hbond_angle_DHA
_geom_hbond_publ_flag
C1 H11 Cl2 7_556 0.96 2.84 3.783(3) 166 yes
C2 H12 Cl1 13_656 0.96 2.98 3.903(3) 161 yes
C2 H12 Cl2 15_556 0.96 3.42 4.186(3) 139 yes
C3 H23 Cl1 9_445 0.97 3.18 3.636(7) 111 yes
C4 H24 Cl2 3_655 0.97 3.13 3.935(5) 141 yes
